data_4070609
loop_
_publ_author_name
'Franken, Andreas'
'McGrath, Thomas D.'
'Stone, F. Gordon A.'

_publ_section_title
;
 A 10-Vertex Iron&#x2212;Dicarbollide System Formed by Insertion of
 {Fe(CO)4} into 8-Vertex [closo-1-CB7H8]&#x2212;: Synthesis and Reactivity
 Studies
;
_journal_issue 5
_journal_name_full Organometallics
_journal_page_first 908
_journal_paper_doi 10.1021/om700865s
_journal_volume 27
_journal_year 2008
_chemical_formula_sum 'C19 H43 B7 Fe O2 P2'
_chemical_formula_weight 496.99
_chemical_name_systematic
; 
 ? 
;
_space_group_IT_number 14
_symmetry_cell_setting monoclinic
_symmetry_space_group_name_Hall '-P 2ybc'
_symmetry_space_group_name_H-M 'P 1 21/c 1'
_atom_sites_solution_hydrogens geom
_atom_sites_solution_primary direct
_atom_sites_solution_secondary difmap
_audit_creation_method SHELXL-97
_cell_angle_alpha 90.00
_cell_angle_beta 98.123(2)
_cell_angle_gamma 90.00
_cell_formula_units_Z 4
_cell_length_a 7.8468(5)
_cell_length_b 20.1965(14)
_cell_length_c 16.5178(11)
_cell_measurement_reflns_used 4462
_cell_measurement_temperature 110(2)
_cell_measurement_theta_max 28.63
_cell_measurement_theta_min 2.49
_cell_volume 2591.4(3)
_computing_cell_refinement 'Bruker APEX2 (Bruker, 2003)'
_computing_data_collection 'Bruker APEX2 (Bruker, 2003)'
_computing_data_reduction 'Bruker APEX2 (Bruker, 2003)'
_computing_molecular_graphics 'Bruker SHELXTL (Bruker, 2001)'
_computing_publication_material 'Bruker SHELXTL (Bruker, 2001)'
_computing_structure_refinement 'Bruker SHELXTL (Bruker, 2001)'
_computing_structure_solution 'Bruker SHELXTL (Bruker, 2001)'
_diffrn_ambient_temperature 110(2)
_diffrn_measured_fraction_theta_full 0.991
_diffrn_measured_fraction_theta_max 0.923
_diffrn_measurement_device_type 'Bruker-Nonius X8 APEX CCD area detector'
_diffrn_measurement_method 'phi and omega scans'
_diffrn_radiation_monochromator graphite
_diffrn_radiation_source 'fine-focus sealed tube'
_diffrn_radiation_type MoK\a
_diffrn_radiation_wavelength 0.71073
_diffrn_reflns_av_R_equivalents 0.0582
_diffrn_reflns_av_sigmaI/netI 0.0705
_diffrn_reflns_limit_h_max 10
_diffrn_reflns_limit_h_min -10
_diffrn_reflns_limit_k_max 27
_diffrn_reflns_limit_k_min -26
_diffrn_reflns_limit_l_max 21
_diffrn_reflns_limit_l_min -22
_diffrn_reflns_number 25611
_diffrn_reflns_theta_full 25.00
_diffrn_reflns_theta_max 29.59
_diffrn_reflns_theta_min 2.49
_exptl_absorpt_coefficient_mu 0.720
_exptl_absorpt_correction_T_max 0.984
_exptl_absorpt_correction_T_min 0.859
_exptl_absorpt_correction_type multi-scan
_exptl_absorpt_process_details 'SADABS  (Bruker, 2003)'
_exptl_crystal_colour orange
_exptl_crystal_density_diffrn 1.274
_exptl_crystal_density_method 'not measured'
_exptl_crystal_description plate
_exptl_crystal_F_000 1056
_exptl_crystal_size_max 0.14
_exptl_crystal_size_mid 0.13
_exptl_crystal_size_min 0.02
_refine_diff_density_max 0.479
_refine_diff_density_min -0.407
_refine_diff_density_rms 0.084
_refine_ls_extinction_method none
_refine_ls_goodness_of_fit_ref 1.014
_refine_ls_hydrogen_treatment mixed
_refine_ls_matrix_type full
_refine_ls_number_parameters 304
_refine_ls_number_reflns 6704
_refine_ls_number_restraints 0
_refine_ls_restrained_S_all 1.014
_refine_ls_R_factor_all 0.0780
_refine_ls_R_factor_gt 0.0447
_refine_ls_shift/su_max 0.001
_refine_ls_shift/su_mean 0.000
_refine_ls_structure_factor_coef Fsqd
_refine_ls_weighting_details 'calc w=1/[\s^2^(Fo^2^)+(0.0395P)^2^+0.7313P] where P=(Fo^2^+2Fc^2^)/3'
_refine_ls_weighting_scheme calc
_refine_ls_wR_factor_gt 0.0868
_refine_ls_wR_factor_ref 0.0990
_reflns_number_gt 4692
_reflns_number_total 6704
_reflns_threshold_expression >2sigma(I)
_cod_data_source_file om700865s-file001.cif
_cod_data_source_block 17
_cod_depositor_comments
;
The following automatic conversions were performed:

'_symmetry_cell_setting' value 'Monoclinic' changed to 'monoclinic'
according to /home/saulius/struct/CIF-dictionaries/cif_core.dic
dictionary named 'cif_core.dic' version 2.4.1 from 2010-06-29.

Automatic conversion script
Id: cif_fix_values 1715 2011-07-08 13:25:40Z adriana 
;
_cod_original_sg_symbol_H-M 'P2(1)/c  '
_cod_database_code 4070609

loop_
_symmetry_equiv_pos_as_xyz
'x, y, z'
'-x, y+1/2, -z+1/2'
'-x, -y, -z'
'x, -y-1/2, z-1/2'

loop_
_atom_site_label
_atom_site_type_symbol
_atom_site_fract_x
_atom_site_fract_y
_atom_site_fract_z
_atom_site_U_iso_or_equiv
_atom_site_adp_type
_atom_site_occupancy
_atom_site_symmetry_multiplicity
_atom_site_calc_flag
_atom_site_refinement_flags
Fe1 Fe 0.40302(4) 0.400866(15) 0.239306(18) 0.01087(9) Uani 1 1 d .
C1 C 0.2413(3) 0.35411(11) 0.16189(13) 0.0129(5) Uani 1 1 d .
O1 O 0.06754(18) 0.37031(7) 0.15850(9) 0.0140(3) Uani 1 1 d .
B3 B 0.3683(3) 0.38838(13) 0.10461(15) 0.0128(5) Uani 1 1 d .
H3 H 0.316(3) 0.4248(11) 0.0575(14) 0.015 Uiso 1 1 d .
B4 B 0.3003(3) 0.29994(13) 0.10123(16) 0.0158(5) Uani 1 1 d .
H4 H 0.198(3) 0.2747(11) 0.0583(14) 0.019 Uiso 1 1 d .
B5 B 0.3443(3) 0.29638(13) 0.21560(16) 0.0154(5) Uani 1 1 d .
H5 H 0.275(3) 0.2635(11) 0.2530(14) 0.018 Uiso 1 1 d .
B6 B 0.5856(3) 0.38424(13) 0.15369(16) 0.0158(5) Uani 1 1 d .
H6 H 0.685(3) 0.4223(11) 0.1484(14) 0.019 Uiso 1 1 d .
B7 B 0.5065(3) 0.32316(13) 0.07480(16) 0.0157(5) Uani 1 1 d .
H7 H 0.534(3) 0.3164(11) 0.0141(14) 0.019 Uiso 1 1 d .
B8 B 0.4879(3) 0.25892(13) 0.15191(16) 0.0172(6) Uani 1 1 d .
H8 H 0.502(3) 0.2055(12) 0.1466(14) 0.021 Uiso 1 1 d .
B9 B 0.5718(3) 0.31520(13) 0.23587(17) 0.0160(5) Uani 1 1 d .
H9 H 0.650(3) 0.2992(11) 0.2896(15) 0.019 Uiso 1 1 d .
C10 C 0.6486(3) 0.30816(11) 0.15095(14) 0.0171(5) Uani 1 1 d .
H10 H 0.762(3) 0.2953(12) 0.1484(15) 0.021 Uiso 1 1 d .
C11 C 0.5827(3) 0.44377(11) 0.28623(13) 0.0148(5) Uani 1 1 d .
O11 O 0.71337(19) 0.46752(8) 0.31509(10) 0.0189(4) Uani 1 1 d .
P1 P 0.30744(7) 0.38623(3) 0.35799(3) 0.01282(13) Uani 1 1 d .
C12 C 0.0822(3) 0.35744(11) 0.34901(14) 0.0156(5) Uani 1 1 d .
H12A H 0.0082 0.3967 0.3531 0.019 Uiso 1 1 calc R
H12B H 0.0506 0.3387 0.2935 0.019 Uiso 1 1 calc R
C13 C 0.0378(3) 0.30626(12) 0.41038(15) 0.0207(5) Uani 1 1 d .
H13A H -0.0849 0.2954 0.3988 0.031 Uiso 1 1 calc R
H13B H 0.0638 0.3243 0.4658 0.031 Uiso 1 1 calc R
H13C H 0.1061 0.2661 0.4060 0.031 Uiso 1 1 calc R
C14 C 0.4301(3) 0.32730(11) 0.42842(14) 0.0175(5) Uani 1 1 d .
H14A H 0.3625 0.3169 0.4731 0.021 Uiso 1 1 calc R
H14B H 0.4447 0.2857 0.3985 0.021 Uiso 1 1 calc R
C15 C 0.6074(3) 0.35238(13) 0.46596(15) 0.0231(6) Uani 1 1 d .
H15A H 0.6648 0.3186 0.5027 0.035 Uiso 1 1 calc R
H15B H 0.5944 0.3930 0.4969 0.035 Uiso 1 1 calc R
H15C H 0.6768 0.3616 0.4224 0.035 Uiso 1 1 calc R
C16 C 0.3047(3) 0.46084(12) 0.42131(14) 0.0184(5) Uani 1 1 d .
H16A H 0.4241 0.4776 0.4338 0.022 Uiso 1 1 calc R
H16B H 0.2364 0.4952 0.3885 0.022 Uiso 1 1 calc R
C17 C 0.2322(3) 0.45299(13) 0.50210(14) 0.0248(6) Uani 1 1 d .
H17A H 0.2369 0.4957 0.5305 0.037 Uiso 1 1 calc R
H17B H 0.3009 0.4204 0.5365 0.037 Uiso 1 1 calc R
H17C H 0.1125 0.4379 0.4910 0.037 Uiso 1 1 calc R
C2 C 0.0524(3) 0.43969(11) 0.17478(14) 0.0143(5) Uani 1 1 d .
H2A H -0.0382 0.4462 0.2101 0.017 Uiso 1 1 calc R
H2B H 0.0158 0.4632 0.1226 0.017 Uiso 1 1 calc R
C3 C 0.2206(3) 0.47010(11) 0.21654(13) 0.0125(4) Uani 1 1 d .
C4 C 0.2291(3) 0.53714(11) 0.22610(13) 0.0137(5) Uani 1 1 d .
C5 C 0.3935(3) 0.57305(12) 0.26138(16) 0.0234(6) Uani 1 1 d .
H5A H 0.3712 0.6207 0.2629 0.035 Uiso 1 1 calc R
H5B H 0.4832 0.5645 0.2270 0.035 Uiso 1 1 calc R
H5C H 0.4320 0.5570 0.3169 0.035 Uiso 1 1 calc R
P2 P 0.07036(7) 0.59730(3) 0.18734(4) 0.01377(13) Uani 1 1 d .
C21 C 0.0615(3) 0.66308(12) 0.26125(14) 0.0206(5) Uani 1 1 d .
H21A H 0.1779 0.6824 0.2752 0.025 Uiso 1 1 calc R
H21B H -0.0159 0.6984 0.2360 0.025 Uiso 1 1 calc R
C22 C -0.0019(4) 0.63989(15) 0.33972(16) 0.0356(7) Uani 1 1 d .
H22A H -0.0038 0.6775 0.3771 0.053 Uiso 1 1 calc R
H22B H 0.0756 0.6056 0.3658 0.053 Uiso 1 1 calc R
H22C H -0.1183 0.6217 0.3266 0.053 Uiso 1 1 calc R
C23 C -0.1501(3) 0.56987(11) 0.15861(15) 0.0180(5) Uani 1 1 d .
H23A H -0.1545 0.5390 0.1118 0.022 Uiso 1 1 calc R
H23B H -0.1869 0.5452 0.2049 0.022 Uiso 1 1 calc R
C24 C -0.2770(3) 0.62674(12) 0.13508(15) 0.0222(5) Uani 1 1 d .
H24A H -0.3932 0.6087 0.1203 0.033 Uiso 1 1 calc R
H24B H -0.2433 0.6508 0.0883 0.033 Uiso 1 1 calc R
H24C H -0.2756 0.6570 0.1816 0.033 Uiso 1 1 calc R
C25 C 0.1393(3) 0.63477(12) 0.09777(14) 0.0196(5) Uani 1 1 d .
H25A H 0.0534 0.6683 0.0752 0.024 Uiso 1 1 calc R
H25B H 0.2502 0.6578 0.1140 0.024 Uiso 1 1 calc R
C26 C 0.1608(4) 0.58445(14) 0.03213(15) 0.0320(7) Uani 1 1 d .
H26A H 0.1980 0.6069 -0.0149 0.048 Uiso 1 1 calc R
H26B H 0.0507 0.5621 0.0150 0.048 Uiso 1 1 calc R
H26C H 0.2475 0.5517 0.0538 0.048 Uiso 1 1 calc R

loop_
_atom_site_aniso_label
_atom_site_aniso_U_11
_atom_site_aniso_U_22
_atom_site_aniso_U_33
_atom_site_aniso_U_23
_atom_site_aniso_U_13
_atom_site_aniso_U_12
Fe1 0.00968(16) 0.01415(17) 0.00868(16) -0.00048(13) 0.00101(12) -0.00007(13)
C1 0.0091(11) 0.0163(11) 0.0131(11) -0.0006(9) 0.0006(9) -0.0009(9)
O1 0.0104(8) 0.0142(8) 0.0168(8) -0.0028(6) -0.0001(6) -0.0003(6)
B3 0.0145(13) 0.0151(13) 0.0083(12) -0.0013(10) 0.0002(10) -0.0013(10)
B4 0.0173(14) 0.0165(13) 0.0131(13) -0.0021(10) 0.0005(11) 0.0010(11)
B5 0.0175(13) 0.0136(13) 0.0145(13) -0.0003(10) 0.0006(11) 0.0004(10)
B6 0.0137(13) 0.0215(14) 0.0124(13) -0.0016(10) 0.0024(10) -0.0018(11)
B7 0.0169(13) 0.0184(14) 0.0118(13) -0.0004(10) 0.0015(10) 0.0023(11)
B8 0.0198(14) 0.0169(14) 0.0148(13) -0.0022(11) 0.0021(11) 0.0019(11)
B9 0.0159(13) 0.0187(14) 0.0131(13) -0.0015(11) 0.0013(10) 0.0017(11)
C10 0.0135(12) 0.0200(13) 0.0174(12) -0.0012(10) 0.0008(10) 0.0028(10)
C11 0.0175(12) 0.0164(12) 0.0117(11) -0.0002(9) 0.0064(9) 0.0021(9)
O11 0.0141(9) 0.0250(9) 0.0176(9) -0.0037(7) 0.0019(7) -0.0044(7)
P1 0.0115(3) 0.0169(3) 0.0099(3) 0.0006(2) 0.0013(2) -0.0007(2)
C12 0.0139(11) 0.0178(12) 0.0150(12) 0.0024(9) 0.0018(9) -0.0003(9)
C13 0.0157(12) 0.0243(13) 0.0225(13) 0.0037(10) 0.0041(10) -0.0007(10)
C14 0.0170(12) 0.0224(13) 0.0134(12) 0.0057(10) 0.0029(9) 0.0018(10)
C15 0.0160(13) 0.0339(15) 0.0189(13) 0.0064(11) 0.0004(10) 0.0025(11)
C16 0.0181(12) 0.0225(13) 0.0146(12) -0.0017(10) 0.0022(10) 0.0011(10)
C17 0.0293(14) 0.0286(14) 0.0177(13) -0.0068(11) 0.0071(11) -0.0037(11)
C2 0.0139(11) 0.0144(12) 0.0135(11) -0.0002(9) -0.0012(9) 0.0020(9)
C3 0.0122(11) 0.0181(11) 0.0074(10) 0.0018(9) 0.0024(8) -0.0002(9)
C4 0.0134(11) 0.0154(11) 0.0122(11) 0.0004(9) 0.0017(9) 0.0017(9)
C5 0.0177(13) 0.0203(13) 0.0308(15) -0.0003(11) -0.0018(11) -0.0021(10)
P2 0.0141(3) 0.0140(3) 0.0135(3) 0.0000(2) 0.0032(2) 0.0014(2)
C21 0.0195(13) 0.0212(13) 0.0206(13) -0.0051(10) 0.0005(10) 0.0040(10)
C22 0.0459(18) 0.0426(18) 0.0197(15) -0.0066(13) 0.0095(13) 0.0102(14)
C23 0.0151(12) 0.0186(12) 0.0202(13) 0.0008(10) 0.0025(10) 0.0009(10)
C24 0.0186(13) 0.0226(13) 0.0246(14) 0.0015(11) 0.0001(11) 0.0038(10)
C25 0.0193(13) 0.0195(13) 0.0207(13) 0.0059(10) 0.0053(10) 0.0007(10)
C26 0.0451(17) 0.0368(16) 0.0164(14) -0.0027(12) 0.0123(12) -0.0079(13)

loop_
_atom_type_symbol
_atom_type_description
_atom_type_scat_dispersion_real
_atom_type_scat_dispersion_imag
_atom_type_scat_source
C C 0.0033 0.0016 'International Tables Vol C Tables 4.2.6.8 and 6.1.1.4'
H H 0.0000 0.0000 'International Tables Vol C Tables 4.2.6.8 and 6.1.1.4'
B B 0.0013 0.0007 'International Tables Vol C Tables 4.2.6.8 and 6.1.1.4'
O O 0.0106 0.0060 'International Tables Vol C Tables 4.2.6.8 and 6.1.1.4'
P P 0.1023 0.0942 'International Tables Vol C Tables 4.2.6.8 and 6.1.1.4'
Fe Fe 0.3463 0.8444 'International Tables Vol C Tables 4.2.6.8 and 6.1.1.4'

loop_
_geom_angle_atom_site_label_1
_geom_angle_atom_site_label_2
_geom_angle_atom_site_label_3
_geom_angle
C11 Fe1 C1 163.70(9)
C11 Fe1 C3 104.42(10)
C1 Fe1 C3 80.22(9)
C11 Fe1 B6 78.47(10)
C1 Fe1 B6 85.69(9)
C3 Fe1 B6 120.36(9)
C11 Fe1 B5 134.26(10)
C1 Fe1 B5 45.70(9)
C3 Fe1 B5 121.00(9)
B6 Fe1 B5 82.87(10)
C11 Fe1 B9 87.13(10)
C1 Fe1 B9 86.51(10)
C3 Fe1 B9 165.95(10)
B6 Fe1 B9 53.40(10)
B5 Fe1 B9 48.95(10)
C11 Fe1 P1 91.52(7)
C1 Fe1 P1 104.45(7)
C3 Fe1 P1 86.37(6)
B6 Fe1 P1 152.94(7)
B5 Fe1 P1 86.59(7)
B9 Fe1 P1 101.52(7)
C11 Fe1 B3 118.71(10)
C1 Fe1 B3 45.50(9)
C3 Fe1 B3 84.70(9)
B6 Fe1 B3 47.88(9)
B5 Fe1 B3 73.58(10)
B9 Fe1 B3 82.70(10)
P1 Fe1 B3 149.74(7)
O1 C1 B4 120.26(18)
O1 C1 B5 127.07(18)
B4 C1 B5 71.48(16)
O1 C1 B3 123.60(18)
B4 C1 B3 70.73(15)
B5 C1 B3 109.16(18)
O1 C1 Fe1 117.51(14)
B4 C1 Fe1 122.22(15)
B5 C1 Fe1 75.89(13)
B3 C1 Fe1 77.05(12)
C1 O1 C2 109.14(15)
C1 B3 B6 109.95(18)
C1 B3 B7 106.73(18)
B6 B3 B7 61.35(15)
C1 B3 B4 53.96(13)
B6 B3 B4 102.72(17)
B7 B3 B4 58.43(14)
C1 B3 Fe1 57.45(11)
B6 B3 Fe1 64.86(11)
B7 B3 Fe1 111.14(15)
B4 B3 Fe1 97.66(14)
C1 B4 B8 108.41(18)
C1 B4 B7 108.94(19)
B8 B4 B7 61.66(15)
C1 B4 B3 55.32(13)
B8 B4 B3 102.51(18)
B7 B4 B3 59.54(14)
C1 B4 B5 54.66(14)
B8 B4 B5 59.23(14)
B7 B4 B5 102.18(18)
B3 B4 B5 89.74(16)
C1 B5 B9 110.77(19)
C1 B5 B8 106.68(18)
B9 B5 B8 61.13(14)
C1 B5 B4 53.87(14)
B9 B5 B4 102.42(17)
B8 B5 B4 58.11(14)
C1 B5 Fe1 58.41(11)
B9 B5 Fe1 65.55(12)
B8 B5 Fe1 112.02(15)
B4 B5 Fe1 98.50(14)
C10 B6 B3 107.96(19)
C10 B6 B7 54.27(14)
B3 B6 B7 60.25(14)
C10 B6 B9 52.41(13)
B3 B6 B9 101.87(17)
B7 B6 B9 88.13(16)
C10 B6 Fe1 113.38(16)
B3 B6 Fe1 67.26(11)
B7 B6 Fe1 112.16(15)
B9 B6 Fe1 63.52(11)
C10 B7 B4 108.26(19)
C10 B7 B3 107.62(19)
B4 B7 B3 62.03(14)
C10 B7 B6 55.76(14)
B4 B7 B6 103.20(17)
B3 B7 B6 58.40(14)
C10 B7 B8 55.40(14)
B4 B7 B8 59.00(14)
B3 B7 B8 102.40(17)
B6 B7 B8 91.97(17)
C10 B8 B4 107.66(19)
C10 B8 B5 107.48(19)
B4 B8 B5 62.67(15)
C10 B8 B7 54.36(14)
B4 B8 B7 59.34(14)
B5 B8 B7 102.98(18)
C10 B8 B9 55.11(14)
B4 B8 B9 104.45(18)
B5 B8 B9 59.38(14)
B7 B8 B9 91.78(17)
C10 B9 B5 107.52(19)
C10 B9 B8 55.05(14)
B5 B9 B8 59.49(14)
C10 B9 B6 52.78(14)
B5 B9 B6 99.83(17)
B8 B9 B6 88.07(16)
C10 B9 Fe1 113.30(17)
B5 B9 Fe1 65.49(12)
B8 B9 Fe1 110.77(16)
B6 B9 Fe1 63.08(11)
B7 C10 B8 70.24(17)
B7 C10 B9 111.50(19)
B8 C10 B9 69.85(16)
B7 C10 B6 69.97(17)
B8 C10 B6 110.13(19)
B9 C10 B6 74.81(16)
O11 C11 Fe1 173.15(19)
C16 P1 C14 102.60(11)
C16 P1 C12 102.47(10)
C14 P1 C12 104.86(10)
C16 P1 Fe1 115.30(8)
C14 P1 Fe1 115.71(8)
C12 P1 Fe1 114.25(7)
C13 C12 P1 117.84(16)
C15 C14 P1 114.05(16)
C17 C16 P1 116.57(17)
O1 C2 C3 112.81(17)
C4 C3 C2 118.44(19)
C4 C3 Fe1 130.59(16)
C2 C3 Fe1 110.71(14)
C3 C4 C5 122.9(2)
C3 C4 P2 127.68(17)
C5 C4 P2 108.81(16)
C4 P2 C25 107.60(10)
C4 P2 C21 110.31(11)
C25 P2 C21 106.75(11)
C4 P2 C23 118.38(11)
C25 P2 C23 107.32(11)
C21 P2 C23 105.92(11)
C22 C21 P2 113.28(18)
C24 C23 P2 113.49(16)
C26 C25 P2 112.40(17)

loop_
_geom_bond_atom_site_label_1
_geom_bond_atom_site_label_2
_geom_bond_distance
Fe1 C11 1.741(2)
Fe1 C1 1.918(2)
Fe1 C3 1.999(2)
Fe1 B6 2.176(3)
Fe1 B5 2.184(3)
Fe1 B9 2.185(3)
Fe1 P1 2.2155(6)
Fe1 B3 2.217(2)
C1 O1 1.396(2)
C1 B4 1.596(3)
C1 B5 1.611(3)
C1 B3 1.623(3)
O1 C2 1.435(3)
B3 B6 1.783(4)
B3 B7 1.818(4)
B3 B4 1.863(4)
B4 B8 1.790(4)
B4 B7 1.797(4)
B4 B5 1.873(4)
B5 B9 1.810(4)
B5 B8 1.812(4)
B6 C10 1.617(3)
B6 B7 1.837(4)
B6 B9 1.960(4)
B7 C10 1.588(4)
B7 B8 1.838(4)
B8 C10 1.608(3)
B8 B9 1.842(4)
B9 C10 1.609(3)
C11 O11 1.171(3)
P1 C16 1.836(2)
P1 C14 1.839(2)
P1 C12 1.846(2)
C12 C13 1.522(3)
C14 C15 1.527(3)
C16 C17 1.531(3)
C2 C3 1.529(3)
C3 C4 1.364(3)
C4 C5 1.522(3)
C4 P2 1.792(2)
P2 C25 1.811(2)
P2 C21 1.812(2)
P2 C23 1.814(2)
C21 C22 1.526(3)
C23 C24 1.534(3)
C25 C26 1.513(3)
